data_1517640
loop_
_publ_author_name
'Tiffany M. Smith'
'Jose Vargas'
'Diona Symester'
'Michael Tichenor'
'Charles J. O-Connor'
'Jon Zubieta'

_publ_section_title
;
 Metal-organophosphonate chemistry: Hydrothermal syntheses and structures
 of copper(II)-xylyldiphosphonates with organonitrogen coligands
;
_journal_name_full
;
Inorganica Chimica Acta
;
_journal_page_first 63
_journal_page_last 77
_journal_volume 403
_journal_year 2013
_chemical_formula_moiety 'C20 H18 Cu N2 O6 P2'
_chemical_formula_sum 'C20 H18 Cu N2 O6 P2'
_chemical_formula_weight 507.84
_space_group_IT_number 2
_symmetry_cell_setting triclinic
_symmetry_space_group_name_Hall '-P 1'
_symmetry_space_group_name_H-M 'P -1'
_atom_sites_solution_hydrogens geom
_atom_sites_solution_primary direct
_atom_sites_solution_secondary difmap
_cell_angle_alpha 116.331(2)
_cell_angle_beta 111.017(3)
_cell_angle_gamma 92.971(3)
_cell_formula_units_Z 2
_cell_length_a 9.7161(16)
_cell_length_b 11.3506(18)
_cell_length_c 11.3710(18)
_cell_measurement_reflns_used 9896
_cell_measurement_temperature 90(2)
_cell_measurement_theta_max 34.40
_cell_measurement_theta_min 2.32
_cell_volume 1015.3(3)
_computing_cell_refinement 'Bruker SAINT (Bruker, 2011)'
_computing_data_collection 'Bruker APEX2 (Bruker, 2011)'
_computing_data_reduction 'Bruker SAINT (Bruker, 2011)'
_computing_molecular_graphics 'CrystalMaker (Palmer, 2010)'
_computing_publication_material 'Bruker SHELXTL (Bruker, 2011)'
_computing_structure_refinement 'SHELXL-97 (Sheldrick, 2008)'
_computing_structure_solution 'SHELXS-97 (Sheldrick, 2008)'
_diffrn_ambient_temperature 90(2)
_diffrn_measured_fraction_theta_full 0.996
_diffrn_measured_fraction_theta_max 0.996
_diffrn_measurement_device_type 'Bruker APEX-II CCD'
_diffrn_measurement_method '\f and \w scans'
_diffrn_radiation_monochromator graphite
_diffrn_radiation_source 'fine-focus sealed tube'
_diffrn_radiation_type MoK\a
_diffrn_radiation_wavelength 0.71073
_diffrn_reflns_av_R_equivalents 0.0141
_diffrn_reflns_av_sigmaI/netI 0.0119
_diffrn_reflns_limit_h_max 11
_diffrn_reflns_limit_h_min -10
_diffrn_reflns_limit_k_max 13
_diffrn_reflns_limit_k_min -13
_diffrn_reflns_limit_l_max 13
_diffrn_reflns_limit_l_min -13
_diffrn_reflns_number 13422
_diffrn_reflns_theta_full 25.03
_diffrn_reflns_theta_max 25.03
_diffrn_reflns_theta_min 2.15
_exptl_absorpt_coefficient_mu 1.276
_exptl_absorpt_correction_T_max 0.747
_exptl_absorpt_correction_T_min 0.639
_exptl_absorpt_correction_type multi-scan
_exptl_absorpt_process_details 'SADABS SHELXL-97 (Sheldrick, 2008)'
_exptl_crystal_colour green
_exptl_crystal_density_diffrn 1.661
_exptl_crystal_density_method 'not measured'
_exptl_crystal_description block
_exptl_crystal_F_000 518
_exptl_crystal_size_max 0.335
_exptl_crystal_size_mid 0.312
_exptl_crystal_size_min 0.214
_refine_diff_density_max 0.331
_refine_diff_density_min -0.316
_refine_diff_density_rms 0.053
_refine_ls_extinction_method none
_refine_ls_goodness_of_fit_ref 1.011
_refine_ls_hydrogen_treatment constr
_refine_ls_matrix_type full
_refine_ls_number_parameters 282
_refine_ls_number_reflns 3584
_refine_ls_number_restraints 0
_refine_ls_restrained_S_all 1.011
_refine_ls_R_factor_all 0.0205
_refine_ls_R_factor_gt 0.0200
_refine_ls_shift/su_max 0.001
_refine_ls_shift/su_mean 0.000
_refine_ls_structure_factor_coef Fsqd
_refine_ls_weighting_details 'calc w=1/[\s^2^(Fo^2^)+(0.0302P)^2^+1.0333P] where P=(Fo^2^+2Fc^2^)/3'
_refine_ls_weighting_scheme calc
_refine_ls_wR_factor_gt 0.0572
_refine_ls_wR_factor_ref 0.0576
_reflns_number_gt 3503
_reflns_number_total 3584
_reflns_threshold_expression >2sigma(I)
_cod_data_source_file ICA-2013-403-63-77-6.cif
_cod_data_source_block compound_6
_cod_original_sg_symbol_Hall -P1
_cod_original_sg_symbol_H-M P-1
_cod_database_code 1517640

loop_
_symmetry_equiv_pos_as_xyz
'x, y, z'
'-x, -y, -z'

loop_
_atom_site_label
_atom_site_type_symbol
_atom_site_fract_x
_atom_site_fract_y
_atom_site_fract_z
_atom_site_U_iso_or_equiv
_atom_site_adp_type
_atom_site_occupancy
_atom_site_symmetry_multiplicity
_atom_site_calc_flag
_atom_site_refinement_flags
Cu1 Cu 0.62974(2) 0.874531(19) 0.88516(2) 0.00917(7) Uani 1 1 d .
P1 P 0.66742(5) 1.01908(4) 1.20998(4) 0.00938(10) Uani 1 1 d .
P2 P 0.74479(5) 1.20007(4) 0.99268(4) 0.01027(10) Uani 1 1 d .
O1 O 0.74848(13) 1.05874(11) 0.96972(12) 0.0125(2) Uani 1 1 d .
O2 O 0.60160(13) 0.90592(11) 1.05372(12) 0.0110(2) Uani 1 1 d .
O3 O 0.61947(13) 1.14989(11) 1.23313(12) 0.0116(2) Uani 1 1 d .
O4 O 0.62228(13) 0.96303(12) 1.29851(12) 0.0137(2) Uani 1 1 d .
H4' H 0.5386 0.9084 1.2468 0.021 Uiso 1 1 calc R
O5 O 0.63611(13) 1.20754(12) 0.86426(13) 0.0152(3) Uani 1 1 d .
O6 O 0.72145(14) 1.28784(12) 1.13424(13) 0.0151(3) Uani 1 1 d .
H6' H 0.6879 1.2374 1.1569 0.023 Uiso 1 1 calc R
N1 N 0.62713(15) 0.67929(14) 0.83640(15) 0.0118(3) Uani 1 1 d .
N2 N 0.66825(15) 0.81256(14) 0.70695(15) 0.0119(3) Uani 1 1 d .
C1 C 0.68082(19) 0.88168(18) 0.64123(18) 0.0148(3) Uani 1 1 d .
H1 H 0.6701 0.9702 0.6783 0.018 Uiso 1 1 calc R
C2 C 0.7098(2) 0.82520(19) 0.51745(19) 0.0181(4) Uani 1 1 d .
H2 H 0.7157 0.8752 0.4723 0.022 Uiso 1 1 calc R
C3 C 0.7293(2) 0.69576(19) 0.46357(19) 0.0186(4) Uani 1 1 d .
H3 H 0.7508 0.6584 0.3830 0.022 Uiso 1 1 calc R
C4 C 0.71658(19) 0.61941(18) 0.53079(18) 0.0159(4) Uani 1 1 d .
C5 C 0.7293(2) 0.48167(19) 0.48180(19) 0.0200(4) Uani 1 1 d .
H5 H 0.7525 0.4387 0.4027 0.024 Uiso 1 1 calc R
C6 C 0.7084(2) 0.41306(18) 0.5483(2) 0.0200(4) Uani 1 1 d .
H6 H 0.7166 0.3238 0.5136 0.024 Uiso 1 1 calc R
C7 C 0.67358(19) 0.47594(17) 0.67189(19) 0.0157(4) Uani 1 1 d .
C8 C 0.64836(19) 0.41183(18) 0.7467(2) 0.0177(4) Uani 1 1 d .
H8 H 0.6545 0.3224 0.7175 0.021 Uiso 1 1 calc R
C9 C 0.6147(2) 0.48219(18) 0.8629(2) 0.0178(4) Uani 1 1 d .
H9 H 0.5987 0.4408 0.9132 0.021 Uiso 1 1 calc R
C10 C 0.60454(19) 0.61681(17) 0.90527(19) 0.0149(3) Uani 1 1 d .
H10 H 0.5813 0.6635 0.9837 0.018 Uiso 1 1 calc R
C11 C 0.66141(18) 0.61050(17) 0.72215(18) 0.0122(3) Uani 1 1 d .
C12 C 0.68353(18) 0.68307(17) 0.65179(18) 0.0124(3) Uani 1 1 d .
C13 C 0.87365(18) 1.05750(17) 1.28703(18) 0.0125(3) Uani 1 1 d .
H13A H 0.9109 1.1140 1.2556 0.015 Uiso 1 1 calc R
H13B H 0.9141 1.1084 1.3920 0.015 Uiso 1 1 calc R
C14 C 0.93020(18) 0.92986(17) 1.24190(18) 0.0125(3) Uani 1 1 d .
C15 C 0.97192(18) 0.88326(17) 1.12654(18) 0.0127(3) Uani 1 1 d .
H15 H 0.9695 0.9339 1.0805 0.015 Uiso 1 1 calc R
C16 C 1.01711(18) 0.76217(17) 1.07907(18) 0.0129(3) Uani 1 1 d .
C17 C 1.02157(19) 0.68798(18) 1.14997(19) 0.0157(4) Uani 1 1 d .
H17 H 1.0519 0.6073 1.1199 0.019 Uiso 1 1 calc R
C18 C 0.9810(2) 0.73349(19) 1.2653(2) 0.0179(4) Uani 1 1 d .
H18 H 0.9847 0.6834 1.3121 0.021 Uiso 1 1 calc R
C19 C 0.93509(19) 0.85348(18) 1.31069(19) 0.0159(4) Uani 1 1 d .
H19 H 0.9074 0.8832 1.3875 0.019 Uiso 1 1 calc R
C20 C 0.93600(19) 1.28724(17) 1.04474(18) 0.0139(3) Uani 1 1 d .
H20A H 0.9427 1.3837 1.0835 0.017 Uiso 1 1 calc R
H20B H 1.0072 1.2751 1.1214 0.017 Uiso 1 1 calc R

loop_
_atom_site_aniso_label
_atom_site_aniso_U_11
_atom_site_aniso_U_22
_atom_site_aniso_U_33
_atom_site_aniso_U_23
_atom_site_aniso_U_13
_atom_site_aniso_U_12
Cu1 0.01151(12) 0.00853(11) 0.01004(11) 0.00472(8) 0.00692(8) 0.00366(8)
P1 0.0091(2) 0.0112(2) 0.0093(2) 0.00522(17) 0.00517(16) 0.00335(16)
P2 0.0105(2) 0.0092(2) 0.0133(2) 0.00573(17) 0.00698(17) 0.00270(16)
O1 0.0142(6) 0.0108(6) 0.0155(6) 0.0074(5) 0.0083(5) 0.0037(5)
O2 0.0110(6) 0.0113(6) 0.0117(6) 0.0054(5) 0.0061(5) 0.0024(5)
O3 0.0116(6) 0.0122(6) 0.0117(6) 0.0055(5) 0.0062(5) 0.0043(5)
O4 0.0123(6) 0.0179(6) 0.0131(6) 0.0089(5) 0.0064(5) 0.0025(5)
O5 0.0128(6) 0.0170(6) 0.0206(6) 0.0130(5) 0.0074(5) 0.0032(5)
O6 0.0182(6) 0.0115(6) 0.0190(6) 0.0063(5) 0.0130(5) 0.0030(5)
N1 0.0108(7) 0.0110(7) 0.0132(7) 0.0054(6) 0.0054(6) 0.0037(5)
N2 0.0097(7) 0.0137(7) 0.0126(7) 0.0063(6) 0.0053(6) 0.0031(5)
C1 0.0126(8) 0.0173(9) 0.0158(8) 0.0091(7) 0.0062(7) 0.0030(7)
C2 0.0133(8) 0.0277(10) 0.0156(9) 0.0126(8) 0.0066(7) 0.0029(7)
C3 0.0126(8) 0.0285(10) 0.0116(8) 0.0062(8) 0.0071(7) 0.0032(7)
C4 0.0088(8) 0.0204(9) 0.0123(8) 0.0037(7) 0.0040(7) 0.0025(7)
C5 0.0143(9) 0.0210(9) 0.0146(9) -0.0003(7) 0.0073(7) 0.0058(7)
C6 0.0149(9) 0.0142(9) 0.0199(9) 0.0011(7) 0.0055(7) 0.0053(7)
C7 0.0087(8) 0.0131(8) 0.0167(9) 0.0031(7) 0.0021(7) 0.0025(6)
C8 0.0123(8) 0.0108(8) 0.0243(9) 0.0073(7) 0.0035(7) 0.0030(7)
C9 0.0156(9) 0.0155(9) 0.0234(9) 0.0121(8) 0.0063(7) 0.0033(7)
C10 0.0146(8) 0.0154(8) 0.0175(9) 0.0094(7) 0.0079(7) 0.0044(7)
C11 0.0069(8) 0.0126(8) 0.0124(8) 0.0036(7) 0.0026(6) 0.0017(6)
C12 0.0070(8) 0.0142(8) 0.0110(8) 0.0032(7) 0.0027(6) 0.0017(6)
C13 0.0105(8) 0.0140(8) 0.0132(8) 0.0064(7) 0.0055(7) 0.0028(6)
C14 0.0070(8) 0.0145(8) 0.0143(8) 0.0067(7) 0.0034(6) 0.0023(6)
C15 0.0088(8) 0.0149(8) 0.0158(8) 0.0094(7) 0.0046(7) 0.0015(6)
C16 0.0068(7) 0.0144(8) 0.0158(8) 0.0063(7) 0.0049(6) 0.0005(6)
C17 0.0131(8) 0.0147(8) 0.0224(9) 0.0102(7) 0.0091(7) 0.0061(7)
C18 0.0181(9) 0.0220(9) 0.0233(9) 0.0170(8) 0.0109(8) 0.0080(7)
C19 0.0143(8) 0.0219(9) 0.0166(8) 0.0113(7) 0.0093(7) 0.0065(7)
C20 0.0129(8) 0.0117(8) 0.0163(8) 0.0053(7) 0.0076(7) 0.0016(6)

loop_
_atom_type_symbol
_atom_type_description
_atom_type_scat_dispersion_real
_atom_type_scat_dispersion_imag
_atom_type_scat_source
C C 0.0033 0.0016 'International Tables Vol C Tables 4.2.6.8 and 6.1.1.4'
H H 0.0000 0.0000 'International Tables Vol C Tables 4.2.6.8 and 6.1.1.4'
N N 0.0061 0.0033 'International Tables Vol C Tables 4.2.6.8 and 6.1.1.4'
O O 0.0106 0.0060 'International Tables Vol C Tables 4.2.6.8 and 6.1.1.4'
P P 0.1023 0.0942 'International Tables Vol C Tables 4.2.6.8 and 6.1.1.4'
Cu Cu 0.3201 1.2651 'International Tables Vol C Tables 4.2.6.8 and 6.1.1.4'

loop_
_geom_angle_atom_site_label_1
_geom_angle_atom_site_label_2
_geom_angle_atom_site_label_3
_geom_angle
_geom_angle_site_symmetry_1
_geom_angle_site_symmetry_3
O2 Cu1 O1 95.35(5) . .
O2 Cu1 N2 170.28(5) . .
O1 Cu1 N2 91.42(5) . .
O2 Cu1 N1 89.14(5) . .
O1 Cu1 N1 148.31(5) . .
N2 Cu1 N1 81.46(6) . .
O2 Cu1 O3 89.91(5) . 2_677
O1 Cu1 O3 111.94(5) . 2_677
N2 Cu1 O3 94.03(5) . 2_677
N1 Cu1 O3 99.39(5) . 2_677
O2 P1 O3 115.11(7) . .
O2 P1 O4 107.58(7) . .
O3 P1 O4 110.53(7) . .
O2 P1 C13 109.81(7) . .
O3 P1 C13 108.43(7) . .
O4 P1 C13 104.89(7) . .
O5 P2 O1 115.79(7) . .
O5 P2 O6 112.11(7) . .
O1 P2 O6 110.29(7) . .
O5 P2 C20 108.83(8) . .
O1 P2 C20 107.44(7) . .
O6 P2 C20 101.27(7) . .
P2 O1 Cu1 146.28(8) . .
P1 O2 Cu1 135.29(7) . .
P1 O3 Cu1 115.52(6) . 2_677
P1 O4 H4' 109.5 . .
P2 O6 H6' 109.5 . .
C10 N1 C11 118.70(15) . .
C10 N1 Cu1 128.46(12) . .
C11 N1 Cu1 112.73(11) . .
C1 N2 C12 118.61(15) . .
C1 N2 Cu1 128.36(12) . .
C12 N2 Cu1 113.02(11) . .
N2 C1 C2 122.05(16) . .
N2 C1 H1 119.0 . .
C2 C1 H1 119.0 . .
C3 C2 C1 119.57(16) . .
C3 C2 H2 120.2 . .
C1 C2 H2 120.2 . .
C2 C3 C4 119.82(16) . .
C2 C3 H3 120.1 . .
C4 C3 H3 120.1 . .
C12 C4 C3 116.57(16) . .
C12 C4 C5 118.32(16) . .
C3 C4 C5 125.07(16) . .
C6 C5 C4 121.48(16) . .
C6 C5 H5 119.3 . .
C4 C5 H5 119.3 . .
C5 C6 C7 121.16(17) . .
C5 C6 H6 119.4 . .
C7 C6 H6 119.4 . .
C11 C7 C8 116.61(16) . .
C11 C7 C6 118.40(16) . .
C8 C7 C6 124.99(16) . .
C9 C8 C7 119.69(16) . .
C9 C8 H8 120.2 . .
C7 C8 H8 120.2 . .
C8 C9 C10 119.67(17) . .
C8 C9 H9 120.2 . .
C10 C9 H9 120.2 . .
N1 C10 C9 121.84(16) . .
N1 C10 H10 119.1 . .
C9 C10 H10 119.1 . .
N1 C11 C7 123.48(16) . .
N1 C11 C12 116.06(15) . .
C7 C11 C12 120.45(15) . .
N2 C12 C4 123.32(16) . .
N2 C12 C11 116.48(15) . .
C4 C12 C11 120.19(15) . .
C14 C13 P1 111.75(11) . .
C14 C13 H13A 109.3 . .
P1 C13 H13A 109.3 . .
C14 C13 H13B 109.3 . .
P1 C13 H13B 109.3 . .
H13A C13 H13B 107.9 . .
C19 C14 C15 118.87(15) . .
C19 C14 C13 120.44(15) . .
C15 C14 C13 120.63(15) . .
C16 C15 C14 121.29(15) . .
C16 C15 H15 119.4 . .
C14 C15 H15 119.4 . .
C17 C16 C15 118.73(16) . .
C17 C16 C20 120.07(15) . 2_777
C15 C16 C20 121.18(15) . 2_777
C18 C17 C16 120.58(16) . .
C18 C17 H17 119.7 . .
C16 C17 H17 119.7 . .
C19 C18 C17 120.13(16) . .
C19 C18 H18 119.9 . .
C17 C18 H18 119.9 . .
C18 C19 C14 120.40(16) . .
C18 C19 H19 119.8 . .
C14 C19 H19 119.8 . .
C16 C20 P2 113.54(12) 2_777 .
C16 C20 H20A 108.9 2_777 .
P2 C20 H20A 108.9 . .
C16 C20 H20B 108.9 2_777 .
P2 C20 H20B 108.9 . .
H20A C20 H20B 107.7 . .

loop_
_geom_bond_atom_site_label_1
_geom_bond_atom_site_label_2
_geom_bond_distance
_geom_bond_site_symmetry_2
Cu1 O2 1.9120(12) .
Cu1 O1 1.9489(12) .
Cu1 N2 2.0119(14) .
Cu1 N1 2.0282(14) .
Cu1 O3 2.2388(12) 2_677
P1 O2 1.5136(12) .
P1 O3 1.5179(12) .
P1 O4 1.5704(12) .
P1 C13 1.8122(17) .
P2 O5 1.5059(13) .
P2 O1 1.5112(12) .
P2 O6 1.5804(12) .
P2 C20 1.8117(17) .
O3 Cu1 2.2388(12) 2_677
O4 H4' 0.8200 .
O6 H6' 0.8200 .
N1 C10 1.328(2) .
N1 C11 1.359(2) .
N2 C1 1.328(2) .
N2 C12 1.359(2) .
C1 C2 1.405(2) .
C1 H1 0.9300 .
C2 C3 1.373(3) .
C2 H2 0.9300 .
C3 C4 1.412(3) .
C3 H3 0.9300 .
C4 C12 1.406(2) .
C4 C5 1.438(3) .
C5 C6 1.355(3) .
C5 H5 0.9300 .
C6 C7 1.440(3) .
C6 H6 0.9300 .
C7 C11 1.402(2) .
C7 C8 1.412(3) .
C8 C9 1.375(3) .
C8 H8 0.9300 .
C9 C10 1.405(2) .
C9 H9 0.9300 .
C10 H10 0.9300 .
C11 C12 1.433(2) .
C13 C14 1.513(2) .
C13 H13A 0.9700 .
C13 H13B 0.9700 .
C14 C19 1.395(2) .
C14 C15 1.397(2) .
C15 C16 1.396(2) .
C15 H15 0.9300 .
C16 C17 1.394(2) .
C16 C20 1.513(2) 2_777
C17 C18 1.390(3) .
C17 H17 0.9300 .
C18 C19 1.388(3) .
C18 H18 0.9300 .
C19 H19 0.9300 .
C20 C16 1.513(2) 2_777
C20 H20A 0.9700 .
C20 H20B 0.9700 .

loop_
_geom_torsion_atom_site_label_1
_geom_torsion_atom_site_label_2
_geom_torsion_atom_site_label_3
_geom_torsion_atom_site_label_4
_geom_torsion
_geom_torsion_site_symmetry_1
_geom_torsion_site_symmetry_4
O5 P2 O1 Cu1 -40.77(15) . .
O6 P2 O1 Cu1 87.86(14) . .
C20 P2 O1 Cu1 -162.60(12) . .
O2 Cu1 O1 P2 -90.92(13) . .
N2 Cu1 O1 P2 96.06(13) . .
N1 Cu1 O1 P2 172.02(11) . .
O3 Cu1 O1 P2 1.15(15) 2_677 .
O3 P1 O2 Cu1 69.66(11) . .
O4 P1 O2 Cu1 -166.64(9) . .
C13 P1 O2 Cu1 -53.02(12) . .
O1 Cu1 O2 P1 -10.77(10) . .
N2 Cu1 O2 P1 123.2(3) . .
N1 Cu1 O2 P1 137.80(10) . .
O3 Cu1 O2 P1 -122.80(10) 2_677 .
O2 P1 O3 Cu1 46.46(9) . 2_677
O4 P1 O3 Cu1 -75.65(8) . 2_677
C13 P1 O3 Cu1 169.88(7) . 2_677
O2 Cu1 N1 C10 3.06(15) . .
O1 Cu1 N1 C10 101.87(16) . .
N2 Cu1 N1 C10 -179.41(15) . .
O3 Cu1 N1 C10 -86.71(15) 2_677 .
O2 Cu1 N1 C11 -173.24(11) . .
O1 Cu1 N1 C11 -74.44(15) . .
N2 Cu1 N1 C11 4.29(11) . .
O3 Cu1 N1 C11 96.99(11) 2_677 .
O2 Cu1 N2 C1 -168.9(3) . .
O1 Cu1 N2 C1 -34.72(15) . .
N1 Cu1 N2 C1 176.30(15) . .
O3 Cu1 N2 C1 77.39(14) 2_677 .
O2 Cu1 N2 C12 10.5(4) . .
O1 Cu1 N2 C12 144.77(11) . .
N1 Cu1 N2 C12 -4.21(11) . .
O3 Cu1 N2 C12 -103.12(11) 2_677 .
C12 N2 C1 C2 -0.2(2) . .
Cu1 N2 C1 C2 179.25(12) . .
N2 C1 C2 C3 -1.5(3) . .
C1 C2 C3 C4 1.5(3) . .
C2 C3 C4 C12 0.1(2) . .
C2 C3 C4 C5 177.75(17) . .
C12 C4 C5 C6 0.9(3) . .
C3 C4 C5 C6 -176.75(17) . .
C4 C5 C6 C7 -0.5(3) . .
C5 C6 C7 C11 0.1(3) . .
C5 C6 C7 C8 179.26(17) . .
C11 C7 C8 C9 -0.3(2) . .
C6 C7 C8 C9 -179.49(17) . .
C7 C8 C9 C10 0.5(3) . .
C11 N1 C10 C9 -0.2(2) . .
Cu1 N1 C10 C9 -176.30(12) . .
C8 C9 C10 N1 -0.2(3) . .
C10 N1 C11 C7 0.4(2) . .
Cu1 N1 C11 C7 177.06(13) . .
C10 N1 C11 C12 179.62(15) . .
Cu1 N1 C11 C12 -3.68(18) . .
C8 C7 C11 N1 -0.1(2) . .
C6 C7 C11 N1 179.11(15) . .
C8 C7 C11 C12 -179.32(15) . .
C6 C7 C11 C12 -0.1(2) . .
C1 N2 C12 C4 2.0(2) . .
Cu1 N2 C12 C4 -177.59(13) . .
C1 N2 C12 C11 -176.96(15) . .
Cu1 N2 C12 C11 3.50(18) . .
C3 C4 C12 N2 -1.9(2) . .
C5 C4 C12 N2 -179.70(15) . .
C3 C4 C12 C11 176.98(15) . .
C5 C4 C12 C11 -0.8(2) . .
N1 C11 C12 N2 0.1(2) . .
C7 C11 C12 N2 179.43(15) . .
N1 C11 C12 C4 -178.80(14) . .
C7 C11 C12 C4 0.5(2) . .
O2 P1 C13 C14 -41.64(14) . .
O3 P1 C13 C14 -168.19(11) . .
O4 P1 C13 C14 73.70(13) . .
P1 C13 C14 C19 -79.34(18) . .
P1 C13 C14 C15 97.80(16) . .
C19 C14 C15 C16 0.4(2) . .
C13 C14 C15 C16 -176.80(15) . .
C14 C15 C16 C17 -0.6(2) . .
C14 C15 C16 C20 -179.28(15) . 2_777
C15 C16 C17 C18 0.3(3) . .
C20 C16 C17 C18 178.99(16) 2_777 .
C16 C17 C18 C19 0.2(3) . .
C17 C18 C19 C14 -0.5(3) . .
C15 C14 C19 C18 0.2(3) . .
C13 C14 C19 C18 177.35(16) . .
O5 P2 C20 C16 -53.24(14) . 2_777
O1 P2 C20 C16 72.83(13) . 2_777
O6 P2 C20 C16 -171.50(12) . 2_777
